data_4127708
loop_
_publ_author_name
'Au, Yik Ki'
'Lyu, Hairong'
'Quan, Yangjian'
'Xie, Zuowei'

_publ_section_title
;
 Catalytic Cascade Dehydrogenative Cross-Coupling of BH/CH and BH/NH:
 One-Pot Process to Carborano-Isoquinolinone.
;
_journal_issue 32
_journal_name_full 'Journal of the American Chemical Society'
_journal_page_first 12855
_journal_page_last 12862
_journal_paper_doi 10.1021/jacs.9b06204
_journal_volume 141
_journal_year 2019
_chemical_formula_sum 'C40 H64 B20 Ir2 N2 O2'
_chemical_formula_weight 1205.53
_space_group_crystal_system triclinic
_space_group_IT_number 2
_space_group_name_Hall '-P 1'
_space_group_name_H-M_alt 'P -1'
_symmetry_space_group_name_Hall '-P 1'
_symmetry_space_group_name_H-M 'P -1'
_atom_sites_solution_hydrogens geom
_audit_creation_method SHELXL-2014/6
_cell_angle_alpha 66.8603(19)
_cell_angle_beta 75.8810(19)
_cell_angle_gamma 87.0860(19)
_cell_formula_units_Z 1
_cell_length_a 8.4669(6)
_cell_length_b 13.4901(10)
_cell_length_c 13.6718(10)
_cell_measurement_reflns_used 1449
_cell_measurement_temperature 289(2)
_cell_measurement_theta_max 15
_cell_measurement_theta_min 15
_cell_volume 1390.80(18)
_computing_cell_refinement 'BRUKER D8VENTURE DIFFRACTOMETER'
_computing_data_collection 'BRUKER D8VENTURE DIFFRACTOMETER'
_computing_data_reduction 'BRUKER D8VENTURE DIFFRACTOMETER'
_computing_molecular_graphics 'BRUKER SHELXTL'
_computing_publication_material 'BRUKER SHELXTL'
_computing_structure_refinement 'SHELXL-2014/6 (Sheldrick, 2014)'
_diffrn_ambient_temperature 289(2)
_diffrn_measured_fraction_theta_full 0.998
_diffrn_measured_fraction_theta_max 0.998
_diffrn_measurement_device_type 'BRUKER D8VENTURE DIFFRACTOMETER'
_diffrn_measurement_method 'PHI & OMEGA SCAN'
_diffrn_radiation_type MoK\a
_diffrn_radiation_wavelength 0.71073
_diffrn_reflns_av_R_equivalents 0.0469
_diffrn_reflns_av_unetI/netI 0.0235
_diffrn_reflns_Laue_measured_fraction_full 0.998
_diffrn_reflns_Laue_measured_fraction_max 0.998
_diffrn_reflns_limit_h_max 10
_diffrn_reflns_limit_h_min -10
_diffrn_reflns_limit_k_max 16
_diffrn_reflns_limit_k_min -16
_diffrn_reflns_limit_l_max 16
_diffrn_reflns_limit_l_min -16
_diffrn_reflns_number 44336
_diffrn_reflns_point_group_measured_fraction_full 0.998
_diffrn_reflns_point_group_measured_fraction_max 0.998
_diffrn_reflns_theta_full 25.242
_diffrn_reflns_theta_max 25.249
_diffrn_reflns_theta_min 2.484
_exptl_absorpt_coefficient_mu 4.813
_exptl_absorpt_correction_T_max 0.7456
_exptl_absorpt_correction_T_min 0.3076
_exptl_absorpt_correction_type multi-scan
_exptl_crystal_colour colourless
_exptl_crystal_density_diffrn 1.439
_exptl_crystal_description block
_exptl_crystal_F_000 588
_exptl_crystal_size_max 0.400
_exptl_crystal_size_mid 0.300
_exptl_crystal_size_min 0.200
_platon_squeeze_details
;
;
_refine_diff_density_max 8.496
_refine_diff_density_min -2.419
_refine_diff_density_rms 0.200
_refine_ls_extinction_method none
_refine_ls_goodness_of_fit_ref 1.106
_refine_ls_hydrogen_treatment constr
_refine_ls_matrix_type full
_refine_ls_number_parameters 298
_refine_ls_number_reflns 5020
_refine_ls_number_restraints 0
_refine_ls_restrained_S_all 1.106
_refine_ls_R_factor_all 0.0528
_refine_ls_R_factor_gt 0.0507
_refine_ls_shift/su_max 0.003
_refine_ls_shift/su_mean 0.000
_refine_ls_structure_factor_coef Fsqd
_refine_ls_weighting_details 'w=1/[\s^2^(Fo^2^)+(0.0526P)^2^+18.2187P] where P=(Fo^2^+2Fc^2^)/3'
_refine_ls_weighting_scheme calc
_refine_ls_wR_factor_gt 0.1245
_refine_ls_wR_factor_ref 0.1262
_reflns_Friedel_coverage 0.000
_reflns_number_gt 4755
_reflns_number_total 5020
_reflns_threshold_expression 'I > 2\s(I)'
_cod_data_source_file ja9b06204_si_006.cif
_cod_data_source_block F
_cod_database_code 4127708
_shelx_space_group_comment
;
The symmetry employed for this shelxl refinement is uniquely defined
by the following loop, which should always be used as a source of
symmetry information in preference to the above space-group names.
They are only intended as comments.
;
_shelx_estimated_absorpt_t_min 0.249
_shelx_estimated_absorpt_t_max 0.446
_shelxl_version_number 2014/6

loop_
_space_group_symop_operation_xyz
'x, y, z'
'-x, -y, -z'

loop_
_atom_site_label
_atom_site_type_symbol
_atom_site_fract_x
_atom_site_fract_y
_atom_site_fract_z
_atom_site_U_iso_or_equiv
_atom_site_adp_type
_atom_site_occupancy
_atom_site_site_symmetry_order
_atom_site_calc_flag
_atom_site_refinement_flags_posn
_atom_site_refinement_flags_adp
Ir1 Ir 0.14474(4) 1.02254(2) -0.11281(2) 0.02729(13) Uani 1 1 d . .
N1 N 0.1047(7) 0.9481(5) 0.0635(5) 0.0256(13) Uani 1 1 d . .
O1 O 0.2451(9) 0.8009(5) 0.1402(8) 0.064(2) Uani 1 1 d . .
B3 B 0.1404(14) 0.5630(8) 0.3017(9) 0.041(2) Uani 1 1 d . .
H3 H 0.1090 0.6291 0.3299 0.049 Uiso 1 1 calc R U
B4 B 0.0858(12) 0.5685(7) 0.1843(8) 0.033(2) Uani 1 1 d . .
B5 B 0.2420(16) 0.5010(9) 0.1227(10) 0.050(3) Uani 1 1 d . .
H5 H 0.2759 0.5250 0.0332 0.060 Uiso 1 1 calc R U
B6 B 0.3890(17) 0.4602(10) 0.2024(11) 0.055(3) Uani 1 1 d . .
H6 H 0.5191 0.4583 0.1647 0.066 Uiso 1 1 calc R U
B7 B 0.1409(17) 0.4300(9) 0.3967(10) 0.053(3) Uani 1 1 d . .
H7 H 0.1085 0.4080 0.4859 0.064 Uiso 1 1 calc R U
B8 B -0.0072(15) 0.4688(9) 0.3175(10) 0.047(3) Uani 1 1 d . .
H8 H -0.1372 0.4705 0.3555 0.056 Uiso 1 1 calc R U
B9 B 0.0580(16) 0.4288(8) 0.2060(11) 0.049(3) Uani 1 1 d . .
H9 H -0.0297 0.4046 0.1710 0.059 Uiso 1 1 calc R U
B10 B 0.2447(18) 0.3642(9) 0.2169(12) 0.059(3) Uani 1 1 d . .
H10 H 0.2792 0.2982 0.1889 0.071 Uiso 1 1 calc R U
B11 B 0.2950(17) 0.3666(9) 0.3343(11) 0.053(3) Uani 1 1 d . .
H11 H 0.3635 0.3031 0.3835 0.063 Uiso 1 1 calc R U
B12 B 0.0921(18) 0.3455(9) 0.3356(12) 0.061(4) Uani 1 1 d . .
H12 H 0.0263 0.2667 0.3852 0.073 Uiso 1 1 calc R U
C1 C 0.2846(12) 0.5768(7) 0.1883(9) 0.046(2) Uani 1 1 d . .
H1 H 0.3520 0.6551 0.1390 0.055 Uiso 1 1 calc R U
C2 C 0.3162(13) 0.4988(7) 0.3098(9) 0.049(2) Uani 1 1 d . .
C11 C 0.4391(18) 0.5396(10) 0.3501(13) 0.076(4) Uani 1 1 d . .
H11A H 0.4461 0.4874 0.4208 0.113 Uiso 1 1 calc R U
H11B H 0.5438 0.5508 0.2994 0.113 Uiso 1 1 calc R U
H11C H 0.4057 0.6065 0.3559 0.113 Uiso 1 1 calc R U
C12 C -0.0190(10) 0.6625(6) 0.1240(7) 0.0302(17) Uani 1 1 d . .
C13 C -0.1491(11) 0.6294(7) 0.0944(8) 0.0366(19) Uani 1 1 d . .
H13A H -0.1516 0.5599 0.0962 0.044 Uiso 1 1 calc R U
C14 C -0.2729(12) 0.6955(8) 0.0630(8) 0.044(2) Uani 1 1 d . .
H14A H -0.3508 0.6723 0.0380 0.053 Uiso 1 1 calc R U
C15 C -0.2822(11) 0.7955(7) 0.0684(7) 0.0343(18) Uani 1 1 d . .
H15A H -0.3734 0.8359 0.0572 0.041 Uiso 1 1 calc R U
C16 C -0.1525(10) 0.8350(6) 0.0908(6) 0.0287(16) Uani 1 1 d . .
H16A H -0.1558 0.9029 0.0934 0.034 Uiso 1 1 calc R U
C17 C -0.0170(10) 0.7727(6) 0.1094(6) 0.0291(16) Uani 1 1 d . .
C18 C 0.1232(10) 0.8353(6) 0.1087(7) 0.0302(17) Uani 1 1 d . .
C19 C 0.2730(12) 0.8987(7) -0.1730(8) 0.044(2) Uani 1 1 d . .
C20 C 0.1460(11) 0.9383(7) -0.2249(8) 0.039(2) Uani 1 1 d . .
C21 C 0.1712(11) 1.0528(7) -0.2821(6) 0.037(2) Uani 1 1 d . .
C22 C 0.3216(11) 1.0829(8) -0.2689(7) 0.040(2) Uani 1 1 d . .
C23 C 0.3794(12) 0.9894(9) -0.1975(8) 0.047(2) Uani 1 1 d . .
C24 C 0.3045(19) 0.7835(10) -0.1119(11) 0.083(5) Uani 1 1 d . .
H24A H 0.4002 0.7801 -0.0850 0.125 Uiso 1 1 calc R U
H24B H 0.2127 0.7503 -0.0513 0.125 Uiso 1 1 calc R U
H24C H 0.3210 0.7459 -0.1602 0.125 Uiso 1 1 calc R U
C25 C 0.0061(16) 0.8703(13) -0.2201(12) 0.078(4) Uani 1 1 d . .
H25A H -0.0650 0.9157 -0.2621 0.117 Uiso 1 1 calc R U
H25B H 0.0477 0.8180 -0.2501 0.117 Uiso 1 1 calc R U
H25C H -0.0535 0.8338 -0.1453 0.117 Uiso 1 1 calc R U
C26 C 0.0688(19) 1.1275(12) -0.3543(10) 0.078(4) Uani 1 1 d . .
H26A H -0.0262 1.0878 -0.3490 0.117 Uiso 1 1 calc R U
H26B H 0.0358 1.1852 -0.3306 0.117 Uiso 1 1 calc R U
H26C H 0.1316 1.1567 -0.4290 0.117 Uiso 1 1 calc R U
C27 C 0.403(2) 1.1954(10) -0.3232(11) 0.084(5) Uani 1 1 d . .
H27A H 0.3373 1.2439 -0.3676 0.126 Uiso 1 1 calc R U
H27B H 0.4146 1.2196 -0.2679 0.126 Uiso 1 1 calc R U
H27C H 0.5087 1.1939 -0.3685 0.126 Uiso 1 1 calc R U
C28 C 0.5403(15) 0.9828(17) -0.1661(13) 0.099(6) Uani 1 1 d . .
H28A H 0.5513 0.9104 -0.1165 0.148 Uiso 1 1 calc R U
H28B H 0.6282 1.0020 -0.2307 0.148 Uiso 1 1 calc R U
H28C H 0.5433 1.0316 -0.1310 0.148 Uiso 1 1 calc R U

loop_
_atom_site_aniso_label
_atom_site_aniso_U_11
_atom_site_aniso_U_22
_atom_site_aniso_U_33
_atom_site_aniso_U_23
_atom_site_aniso_U_13
_atom_site_aniso_U_12
Ir1 0.02955(19) 0.02470(18) 0.02715(19) -0.00927(13) -0.00844(13) 0.00541(12)
N1 0.019(3) 0.027(3) 0.033(3) -0.013(3) -0.009(3) 0.004(2)
O1 0.061(5) 0.027(3) 0.116(7) -0.016(4) -0.063(5) 0.007(3)
B3 0.055(6) 0.023(5) 0.048(6) -0.011(4) -0.024(5) 0.008(4)
B4 0.038(5) 0.023(4) 0.037(5) -0.012(4) -0.009(4) 0.000(4)
B5 0.065(8) 0.041(6) 0.045(6) -0.021(5) -0.012(6) 0.018(5)
B6 0.055(7) 0.038(6) 0.065(8) -0.014(6) -0.015(6) 0.015(5)
B7 0.073(8) 0.035(6) 0.042(6) -0.004(5) -0.016(6) 0.009(5)
B8 0.052(7) 0.032(5) 0.045(6) -0.005(5) -0.008(5) -0.002(5)
B9 0.066(8) 0.022(5) 0.067(8) -0.016(5) -0.031(6) 0.006(5)
B10 0.083(9) 0.030(6) 0.074(9) -0.023(6) -0.033(7) 0.023(6)
B11 0.069(8) 0.024(5) 0.064(8) -0.011(5) -0.027(6) 0.008(5)
B12 0.074(9) 0.025(5) 0.069(9) 0.002(5) -0.022(7) -0.004(5)
C1 0.046(5) 0.027(4) 0.065(6) -0.015(4) -0.023(5) 0.009(4)
C2 0.062(6) 0.025(4) 0.064(7) -0.013(4) -0.031(5) 0.010(4)
C11 0.086(9) 0.049(7) 0.107(11) -0.025(7) -0.062(9) 0.011(6)
C12 0.036(4) 0.023(4) 0.032(4) -0.013(3) -0.007(3) -0.001(3)
C13 0.043(5) 0.025(4) 0.046(5) -0.015(4) -0.015(4) -0.005(3)
C14 0.044(5) 0.044(5) 0.052(6) -0.021(4) -0.018(4) -0.006(4)
C15 0.036(4) 0.032(4) 0.035(4) -0.009(4) -0.016(4) 0.000(3)
C16 0.038(4) 0.020(4) 0.026(4) -0.006(3) -0.009(3) -0.001(3)
C17 0.037(4) 0.025(4) 0.025(4) -0.006(3) -0.013(3) 0.000(3)
C18 0.034(4) 0.021(4) 0.035(4) -0.007(3) -0.014(3) 0.001(3)
C19 0.054(6) 0.035(5) 0.038(5) -0.018(4) 0.002(4) 0.021(4)
C20 0.045(5) 0.036(5) 0.038(5) -0.019(4) -0.003(4) -0.008(4)
C21 0.048(5) 0.036(4) 0.017(4) -0.004(3) 0.000(3) 0.010(4)
C22 0.041(5) 0.042(5) 0.036(5) -0.023(4) 0.006(4) -0.002(4)
C23 0.038(5) 0.077(7) 0.030(5) -0.029(5) -0.004(4) 0.016(5)
C24 0.109(11) 0.048(7) 0.061(8) -0.009(6) 0.008(7) 0.038(7)
C25 0.065(8) 0.106(11) 0.085(10) -0.068(9) 0.001(7) -0.007(7)
C26 0.104(10) 0.094(10) 0.048(7) -0.031(7) -0.045(7) 0.056(8)
C27 0.110(11) 0.057(7) 0.057(7) -0.016(6) 0.026(7) -0.040(8)
C28 0.039(7) 0.189(19) 0.095(11) -0.080(12) -0.029(7) 0.030(9)

loop_
_atom_type_symbol
_atom_type_description
_atom_type_scat_dispersion_real
_atom_type_scat_dispersion_imag
_atom_type_scat_source
C C 0.0033 0.0016 'International Tables Vol C Tables 4.2.6.8 and 6.1.1.4'
H H 0.0000 0.0000 'International Tables Vol C Tables 4.2.6.8 and 6.1.1.4'
B B 0.0013 0.0007 'International Tables Vol C Tables 4.2.6.8 and 6.1.1.4'
N N 0.0061 0.0033 'International Tables Vol C Tables 4.2.6.8 and 6.1.1.4'
O O 0.0106 0.0060 'International Tables Vol C Tables 4.2.6.8 and 6.1.1.4'
Ir Ir -1.4442 7.9887 'International Tables Vol C Tables 4.2.6.8 and 6.1.1.4'

loop_
_geom_angle_atom_site_label_1
_geom_angle_atom_site_label_2
_geom_angle_atom_site_label_3
_geom_angle
_geom_angle_site_symmetry_1
_geom_angle_site_symmetry_3
C16 Ir1 N1 76.4(3) 2_575 2_575
C16 Ir1 C21 111.1(3) 2_575 .
N1 Ir1 C21 101.9(3) 2_575 .
C16 Ir1 C22 93.4(3) 2_575 .
N1 Ir1 C22 132.7(3) 2_575 .
C21 Ir1 C22 38.8(4) . .
C16 Ir1 N1 84.2(3) 2_575 .
N1 Ir1 N1 79.3(3) 2_575 .
C21 Ir1 N1 164.6(3) . .
C22 Ir1 N1 146.5(3) . .
C16 Ir1 C23 112.1(4) 2_575 .
N1 Ir1 C23 165.3(3) 2_575 .
C21 Ir1 C23 64.2(3) . .
C22 Ir1 C23 38.1(4) . .
N1 Ir1 C23 112.8(3) . .
C16 Ir1 C20 149.1(3) 2_575 .
N1 Ir1 C20 103.8(3) 2_575 .
C21 Ir1 C20 38.1(3) . .
C22 Ir1 C20 63.3(3) . .
N1 Ir1 C20 126.5(3) . .
C23 Ir1 C20 62.6(4) . .
C16 Ir1 C19 149.9(4) 2_575 .
N1 Ir1 C19 133.1(3) 2_575 .
C21 Ir1 C19 63.0(3) . .
C22 Ir1 C19 63.0(3) . .
N1 Ir1 C19 104.9(3) . .
C23 Ir1 C19 37.8(4) . .
C20 Ir1 C19 36.3(4) . .
C18 N1 Ir1 108.4(5) . 2_575
C18 N1 Ir1 115.9(5) . .
Ir1 N1 Ir1 100.7(3) 2_575 .
C1 B3 C2 59.1(6) . .
C1 B3 B8 107.1(8) . .
C2 B3 B8 107.0(7) . .
C1 B3 B4 59.8(6) . .
C2 B3 B4 108.8(8) . .
B8 B3 B4 61.9(6) . .
C1 B3 B7 107.5(8) . .
C2 B3 B7 59.1(7) . .
B8 B3 B7 61.2(7) . .
B4 B3 B7 112.2(8) . .
C12 B4 C1 127.8(7) . .
C12 B4 B3 120.8(7) . .
C1 B4 B3 57.9(6) . .
C12 B4 B8 119.4(8) . .
C1 B4 B8 103.4(7) . .
B3 B4 B8 58.9(6) . .
C12 B4 B5 127.2(8) . .
C1 B4 B5 58.0(6) . .
B3 B4 B5 105.3(8) . .
B8 B4 B5 105.5(7) . .
C12 B4 B9 124.4(8) . .
C1 B4 B9 102.4(7) . .
B3 B4 B9 104.5(7) . .
B8 B4 B9 58.7(6) . .
B5 B4 B9 58.4(7) . .
C1 B5 B9 104.7(8) . .
C1 B5 B6 59.6(7) . .
B9 B5 B6 106.9(9) . .
C1 B5 B10 104.7(9) . .
B9 B5 B10 60.0(7) . .
B6 B5 B10 58.6(7) . .
C1 B5 B4 58.4(6) . .
B9 B5 B4 61.1(6) . .
B6 B5 B4 108.7(8) . .
B10 B5 B4 109.3(9) . .
C2 B6 C1 57.6(6) . .
C2 B6 B10 105.4(9) . .
C1 B6 B10 105.3(9) . .
C2 B6 B11 58.3(7) . .
C1 B6 B11 104.8(9) . .
B10 B6 B11 60.7(8) . .
C2 B6 B5 104.9(8) . .
C1 B6 B5 58.0(6) . .
B10 B6 B5 61.1(7) . .
B11 B6 B5 109.0(9) . .
C2 B7 B3 58.5(6) . .
C2 B7 B11 58.6(7) . .
B3 B7 B11 106.8(9) . .
C2 B7 B12 104.2(9) . .
B3 B7 B12 106.3(8) . .
B11 B7 B12 59.5(8) . .
C2 B7 B8 104.8(8) . .
B3 B7 B8 59.1(6) . .
B11 B7 B8 108.0(9) . .
B12 B7 B8 60.2(7) . .
B3 B8 B9 106.5(8) . .
B3 B8 B12 106.3(9) . .
B9 B8 B12 59.9(7) . .
B3 B8 B7 59.7(6) . .
B9 B8 B7 107.8(9) . .
B12 B8 B7 59.6(7) . .
B3 B8 B4 59.2(6) . .
B9 B8 B4 61.0(6) . .
B12 B8 B4 109.0(9) . .
B7 B8 B4 108.7(8) . .
B5 B9 B8 108.4(8) . .
B5 B9 B12 108.0(9) . .
B8 B9 B12 60.4(7) . .
B5 B9 B10 60.9(7) . .
B8 B9 B10 108.1(9) . .
B12 B9 B10 59.1(8) . .
B5 B9 B4 60.5(6) . .
B8 B9 B4 60.3(6) . .
B12 B9 B4 108.9(8) . .
B10 B9 B4 109.5(8) . .
B6 B10 B12 107.8(10) . .
B6 B10 B11 60.0(8) . .
B12 B10 B11 59.6(8) . .
B6 B10 B9 107.5(8) . .
B12 B10 B9 60.3(8) . .
B11 B10 B9 107.6(9) . .
B6 B10 B5 60.3(7) . .
B12 B10 B5 107.6(8) . .
B11 B10 B5 107.8(8) . .
B9 B10 B5 59.1(7) . .
C2 B11 B12 105.5(8) . .
C2 B11 B7 59.1(7) . .
B12 B11 B7 60.7(8) . .
C2 B11 B6 59.5(7) . .
B12 B11 B6 107.2(9) . .
B7 B11 B6 108.7(8) . .
C2 B11 B10 105.3(8) . .
B12 B11 B10 59.5(8) . .
B7 B11 B10 108.5(9) . .
B6 B11 B10 59.3(8) . .
B10 B12 B11 60.8(8) . .
B10 B12 B7 108.8(9) . .
B11 B12 B7 59.8(8) . .
B10 B12 B9 60.6(8) . .
B11 B12 B9 108.8(9) . .
B7 B12 B9 108.1(8) . .
B10 B12 B8 108.7(8) . .
B11 B12 B8 108.2(8) . .
B7 B12 B8 60.2(7) . .
B9 B12 B8 59.7(7) . .
C2 C1 B3 60.9(6) . .
C2 C1 B5 110.9(7) . .
B3 C1 B5 113.2(8) . .
C2 C1 B4 112.2(8) . .
B3 C1 B4 62.3(6) . .
B5 C1 B4 63.6(6) . .
C2 C1 B6 60.6(7) . .
B3 C1 B6 112.2(8) . .
B5 C1 B6 62.3(7) . .
B4 C1 B6 115.2(8) . .
C11 C2 C1 117.6(9) . .
C11 C2 B3 118.0(9) . .
C1 C2 B3 60.0(6) . .
C11 C2 B11 121.7(9) . .
C1 C2 B11 111.3(8) . .
B3 C2 B11 113.0(8) . .
C11 C2 B7 121.3(11) . .
C1 C2 B7 110.8(8) . .
B3 C2 B7 62.4(7) . .
B11 C2 B7 62.4(7) . .
C11 C2 B6 117.4(11) . .
C1 C2 B6 61.8(6) . .
B3 C2 B6 112.4(8) . .
B11 C2 B6 62.2(7) . .
B7 C2 B6 113.6(9) . .
C13 C12 C17 114.7(7) . .
C13 C12 B4 115.2(7) . .
C17 C12 B4 129.4(7) . .
C14 C13 C12 122.9(8) . .
C15 C14 C13 120.6(8) . .
C14 C15 C16 118.7(8) . .
C15 C16 C17 120.2(7) . .
C15 C16 Ir1 125.7(6) . 2_575
C17 C16 Ir1 113.9(6) . 2_575
C16 C17 C12 121.3(7) . .
C16 C17 C18 112.8(7) . .
C12 C17 C18 125.9(7) . .
O1 C18 N1 119.6(7) . .
O1 C18 C17 128.0(7) . .
N1 C18 C17 112.4(7) . .
C20 C19 C23 107.3(8) . .
C20 C19 C24 127.5(11) . .
C23 C19 C24 124.9(11) . .
C20 C19 Ir1 70.9(5) . .
C23 C19 Ir1 67.5(5) . .
C24 C19 Ir1 130.9(7) . .
C19 C20 C21 108.8(8) . .
C19 C20 C25 125.1(10) . .
C21 C20 C25 126.1(10) . .
C19 C20 Ir1 72.8(5) . .
C21 C20 Ir1 67.4(5) . .
C25 C20 Ir1 125.7(7) . .
C22 C21 C20 107.5(8) . .
C22 C21 C26 125.5(10) . .
C20 C21 C26 126.6(10) . .
C22 C21 Ir1 71.2(5) . .
C20 C21 Ir1 74.5(5) . .
C26 C21 Ir1 124.9(7) . .
C23 C22 C21 107.5(8) . .
C23 C22 C27 126.8(11) . .
C21 C22 C27 125.6(11) . .
C23 C22 Ir1 71.2(5) . .
C21 C22 Ir1 70.0(5) . .
C27 C22 Ir1 124.6(7) . .
C22 C23 C19 108.6(9) . .
C22 C23 C28 125.5(12) . .
C19 C23 C28 125.3(12) . .
C22 C23 Ir1 70.7(5) . .
C19 C23 Ir1 74.7(5) . .
C28 C23 Ir1 127.6(8) . .

loop_
_geom_bond_atom_site_label_1
_geom_bond_atom_site_label_2
_geom_bond_distance
_geom_bond_site_symmetry_2
Ir1 C16 2.065(8) 2_575
Ir1 N1 2.122(6) 2_575
Ir1 C21 2.142(8) .
Ir1 C22 2.158(9) .
Ir1 N1 2.161(7) .
Ir1 C23 2.164(9) .
Ir1 C20 2.235(9) .
Ir1 C19 2.260(8) .
N1 C18 1.416(10) .
N1 Ir1 2.122(6) 2_575
O1 C18 1.216(10) .
B3 C1 1.673(16) .
B3 C2 1.689(14) .
B3 B8 1.743(16) .
B3 B4 1.749(14) .
B3 B7 1.755(14) .
B4 C12 1.580(12) .
B4 C1 1.707(14) .
B4 B8 1.796(14) .
B4 B5 1.797(15) .
B4 B9 1.807(13) .
B5 C1 1.702(16) .
B5 B9 1.758(18) .
B5 B6 1.777(18) .
B5 B10 1.791(17) .
B6 C2 1.713(18) .
B6 C1 1.731(14) .
B6 B10 1.75(2) .
B6 B11 1.759(18) .
B7 C2 1.699(17) .
B7 B11 1.755(18) .
B7 B12 1.77(2) .
B7 B8 1.781(18) .
B8 B9 1.766(18) .
B8 B12 1.781(17) .
B9 B12 1.771(18) .
B9 B10 1.776(18) .
B10 B12 1.75(2) .
B10 B11 1.771(19) .
B11 C2 1.690(14) .
B11 B12 1.750(19) .
C1 C2 1.659(14) .
C2 C11 1.506(15) .
C12 C13 1.409(12) .
C12 C17 1.421(11) .
C13 C14 1.379(13) .
C14 C15 1.377(13) .
C15 C16 1.391(11) .
C16 C17 1.401(11) .
C16 Ir1 2.065(8) 2_575
C17 C18 1.486(11) .
C19 C20 1.400(14) .
C19 C23 1.437(15) .
C19 C24 1.494(14) .
C20 C21 1.430(12) .
C20 C25 1.509(15) .
C21 C22 1.429(14) .
C21 C26 1.513(13) .
C22 C23 1.409(14) .
C22 C27 1.516(14) .
C23 C28 1.513(15) .

loop_
_platon_squeeze_void_nr
_platon_squeeze_void_average_x
_platon_squeeze_void_average_y
_platon_squeeze_void_average_z
_platon_squeeze_void_volume
_platon_squeeze_void_count_electrons
1 -0.020 0.000 0.500 329.8 6.0
2 0.226 0.394 0.603 13.0 -0.3
3 0.774 0.606 0.397 13.2 0.7
